data_7241061
loop_
_publ_author_name
'Tervola, Essi'
'Truong, Khai-Nghi'
'Ward, Jas S.'
'Priimagi, Arri'
'Rissanen, Kari'

_publ_section_title
;
 Fluorescence enhancement of quinolines by protonation
;
_journal_issue 49
_journal_name_full 'RSC Advances'
_journal_page_first 29385
_journal_page_last 29393
_journal_paper_doi 10.1039/D0RA04691D
_journal_volume 10
_journal_year 2020
_chemical_formula_moiety 'C9 H8 N, C2 Cl3 O2'
_chemical_formula_sum 'C11 H8 Cl3 N O2'
_chemical_formula_weight 292.53
_chemical_name_common 'isoquinolinium trichloroacatate'
_space_group_crystal_system monoclinic
_space_group_IT_number 14
_space_group_name_Hall '-P 2ybc'
_space_group_name_H-M_alt 'P 1 21/c 1'
_atom_sites_solution_hydrogens geom
_atom_sites_solution_primary dual
_audit_creation_date 2020-01-04
_audit_creation_method
;
Olex2 1.2
(compiled 2018.05.29 svn.r3508 for OlexSys, GUI svn.r5506)
;
_audit_update_record
;
2020-05-04 deposited with the CCDC.	2020-07-24 downloaded from the CCDC.
;
_cell_angle_alpha 90
_cell_angle_beta 111.011(2)
_cell_angle_gamma 90
_cell_formula_units_Z 4
_cell_length_a 10.1155(6)
_cell_length_b 11.3509(4)
_cell_length_c 11.1128(5)
_cell_measurement_reflns_used 3721
_cell_measurement_temperature 170
_cell_measurement_theta_max 30.999
_cell_measurement_theta_min 0.407
_cell_volume 1191.13(10)
_computing_cell_refinement 'DENZO/SCALEPACK (Otwinowski & Minor, 1997)'
_computing_data_collection 'COLLECT (Nonius, 2001).'
_computing_data_reduction 'DENZO/SCALEPACK (Otwinowski & Minor, 1997)'
_computing_molecular_graphics 'Olex2 (Dolomanov et al., 2009)'
_computing_publication_material 'Olex2 (Dolomanov et al., 2009)'
_computing_structure_refinement 'ShelXL (Sheldrick, 2015)'
_computing_structure_solution 'ShelXT (Sheldrick, 2015)'
_diffrn_ambient_temperature 170
_diffrn_measured_fraction_theta_full 1.000
_diffrn_measured_fraction_theta_max 0.986
_diffrn_measurement_device_type 'Bruker APEX-II CCD'
_diffrn_measurement_method '\w scans'
_diffrn_radiation_monochromator graphite
_diffrn_radiation_type MoK\a
_diffrn_radiation_wavelength 0.71073
_diffrn_reflns_av_R_equivalents 0.0561
_diffrn_reflns_av_unetI/netI 0.0702
_diffrn_reflns_Laue_measured_fraction_full 1.000
_diffrn_reflns_Laue_measured_fraction_max 0.986
_diffrn_reflns_limit_h_max 14
_diffrn_reflns_limit_h_min -12
_diffrn_reflns_limit_k_max 16
_diffrn_reflns_limit_k_min -16
_diffrn_reflns_limit_l_max 16
_diffrn_reflns_limit_l_min -16
_diffrn_reflns_number 13225
_diffrn_reflns_point_group_measured_fraction_full 1.000
_diffrn_reflns_point_group_measured_fraction_max 0.986
_diffrn_reflns_theta_full 25.242
_diffrn_reflns_theta_max 31.350
_diffrn_reflns_theta_min 2.157
_diffrn_standards_number 0
_exptl_absorpt_coefficient_mu 0.756
_exptl_absorpt_correction_T_max 0.7462
_exptl_absorpt_correction_T_min 0.6669
_exptl_absorpt_correction_type multi-scan
_exptl_absorpt_process_details
'SADABS-2008/1 (Bruker,2008) was used for absorption correction. wR2(int) was 0.0820 before and 0.0725 after correction. The Ratio of minimum to maximum transmission is 0.8937. The \l/2 correction factor is 0.0015.'
_exptl_crystal_colour colourless
_exptl_crystal_colour_primary colourless
_exptl_crystal_density_diffrn 1.631
_exptl_crystal_description plate
_exptl_crystal_F_000 592
_exptl_crystal_size_max 0.5
_exptl_crystal_size_mid 0.14
_exptl_crystal_size_min 0.08
_refine_diff_density_max 0.373
_refine_diff_density_min -0.352
_refine_diff_density_rms 0.085
_refine_ls_extinction_method none
_refine_ls_goodness_of_fit_ref 1.047
_refine_ls_hydrogen_treatment constr
_refine_ls_matrix_type full
_refine_ls_number_parameters 154
_refine_ls_number_reflns 3863
_refine_ls_number_restraints 0
_refine_ls_restrained_S_all 1.047
_refine_ls_R_factor_all 0.0951
_refine_ls_R_factor_gt 0.0548
_refine_ls_shift/su_max 0.001
_refine_ls_shift/su_mean 0.000
_refine_ls_structure_factor_coef Fsqd
_refine_ls_weighting_details 'w=1/[\s^2^(Fo^2^)+(0.0327P)^2^+1.0988P] where P=(Fo^2^+2Fc^2^)/3'
_refine_ls_weighting_scheme calc
_refine_ls_wR_factor_gt 0.1065
_refine_ls_wR_factor_ref 0.1205
_reflns_Friedel_coverage 0.000
_reflns_number_gt 2587
_reflns_number_total 3863
_reflns_threshold_expression 'I > 2\s(I)'
_cod_data_source_file d0ra04691d2.cif
_cod_data_source_block 2
_cod_depositor_comments 'Adding full bibliography for 7241053--7241066.cif.'
_cod_database_code 7241061
_shelxl_version_number 2014/6
_shelx_space_group_comment
;
The symmetry employed for this shelxl refinement is uniquely defined
by the following loop, which should always be used as a source of
symmetry information in preference to the above space-group names.
They are only intended as comments.
;
_shelx_estimated_absorpt_t_max 0.942
_shelx_estimated_absorpt_t_min 0.704
_olex2_refinement_description
;
1. Fixed Uiso
 At 1.2 times of:
  All C(H) groups, All N(H) groups
2.a Aromatic/amide H refined with riding coordinates:
 N2(H2), C1(H1), C3(H3), C4(H4), C5(H5), C6(H6), C7(H7), C8(H8)
;
_olex2_submission_special_instructions 'No special instructions were received'

loop_
_space_group_symop_operation_xyz
'x, y, z'
'-x, y+1/2, -z+1/2'
'-x, -y, -z'
'x, -y-1/2, z-1/2'

loop_
_atom_site_label
_atom_site_type_symbol
_atom_site_fract_x
_atom_site_fract_y
_atom_site_fract_z
_atom_site_U_iso_or_equiv
_atom_site_adp_type
_atom_site_occupancy
_atom_site_site_symmetry_order
_atom_site_calc_flag
_atom_site_refinement_flags_posn
_atom_site_refinement_flags_adp
_atom_site_refinement_flags_occupancy
_atom_site_disorder_assembly
_atom_site_disorder_group
Cl1 Cl 0.06013(7) 0.49975(5) 0.85922(7) 0.03408(17) Uani 1 1 d . . . . .
Cl2 Cl 0.21532(7) 0.68438(6) 1.02829(6) 0.03208(16) Uani 1 1 d . . . . .
Cl3 Cl 0.05409(7) 0.73292(6) 0.76049(7) 0.03269(17) Uani 1 1 d . . . . .
O1 O 0.3507(2) 0.69169(15) 0.8040(2) 0.0344(5) Uani 1 1 d . . . . .
O2 O 0.3449(2) 0.50087(16) 0.8522(2) 0.0395(5) Uani 1 1 d . . . . .
N2 N 0.5308(2) 0.63344(18) 0.6940(2) 0.0261(4) Uani 1 1 d . . . . .
H2 H 0.4620 0.6601 0.7394 0.031 Uiso 1 1 calc R . . . .
C1 C 0.5760(3) 0.7119(2) 0.6294(2) 0.0243(5) Uani 1 1 d . . . . .
H1 H 0.5460 0.7915 0.6264 0.029 Uiso 1 1 calc R . . . .
C3 C 0.5721(3) 0.5187(2) 0.7024(3) 0.0313(6) Uani 1 1 d . . . . .
H3 H 0.5385 0.4647 0.7503 0.038 Uiso 1 1 calc R . . . .
C4A C 0.7097(3) 0.5600(2) 0.5713(2) 0.0246(5) Uani 1 1 d . . . . .
C4 C 0.6600(3) 0.4805(2) 0.6436(3) 0.0303(6) Uani 1 1 d . . . . .
H4 H 0.6884 0.4002 0.6508 0.036 Uiso 1 1 calc R . . . .
C5 C 0.7984(3) 0.5264(2) 0.5037(3) 0.0317(6) Uani 1 1 d . . . . .
H5 H 0.8276 0.4467 0.5052 0.038 Uiso 1 1 calc R . . . .
C6 C 0.8420(3) 0.6090(2) 0.4361(3) 0.0334(6) Uani 1 1 d . . . . .
H6 H 0.9013 0.5857 0.3906 0.040 Uiso 1 1 calc R . . . .
C7 C 0.8006(3) 0.7280(3) 0.4326(3) 0.0314(6) Uani 1 1 d . . . . .
H7 H 0.8331 0.7837 0.3858 0.038 Uiso 1 1 calc R . . . .
C8A C 0.6669(2) 0.6798(2) 0.5656(2) 0.0217(5) Uani 1 1 d . . . . .
C8 C 0.7144(3) 0.7638(2) 0.4958(2) 0.0273(5) Uani 1 1 d . . . . .
H8 H 0.6865 0.8440 0.4932 0.033 Uiso 1 1 calc R . . . .
C9 C 0.3005(3) 0.6020(2) 0.8383(2) 0.0237(5) Uani 1 1 d . . . . .
C10 C 0.1629(3) 0.62726(19) 0.8684(2) 0.0208(5) Uani 1 1 d . . . . .

loop_
_atom_site_aniso_label
_atom_site_aniso_U_11
_atom_site_aniso_U_22
_atom_site_aniso_U_33
_atom_site_aniso_U_23
_atom_site_aniso_U_13
_atom_site_aniso_U_12
Cl1 0.0339(4) 0.0265(3) 0.0476(4) -0.0022(3) 0.0215(3) -0.0083(3)
Cl2 0.0342(4) 0.0413(4) 0.0227(3) -0.0062(2) 0.0125(3) -0.0025(3)
Cl3 0.0284(3) 0.0373(4) 0.0338(3) 0.0121(3) 0.0130(3) 0.0061(3)
O1 0.0347(11) 0.0263(9) 0.0542(13) 0.0005(8) 0.0306(10) -0.0025(8)
O2 0.0420(12) 0.0288(10) 0.0602(14) 0.0109(9) 0.0334(11) 0.0091(9)
N2 0.0215(11) 0.0321(11) 0.0282(11) -0.0013(8) 0.0132(9) -0.0003(8)
C1 0.0220(12) 0.0228(11) 0.0297(13) -0.0027(9) 0.0114(11) 0.0004(9)
C3 0.0275(14) 0.0325(14) 0.0367(15) 0.0069(11) 0.0150(12) -0.0007(10)
C4A 0.0197(12) 0.0281(13) 0.0253(13) -0.0045(9) 0.0072(10) 0.0002(9)
C4 0.0269(14) 0.0245(12) 0.0407(16) 0.0038(10) 0.0135(12) 0.0033(10)
C5 0.0274(14) 0.0329(14) 0.0353(15) -0.0080(11) 0.0118(12) 0.0036(10)
C6 0.0271(14) 0.0477(16) 0.0289(14) -0.0080(12) 0.0142(12) 0.0015(12)
C7 0.0259(14) 0.0448(15) 0.0265(13) 0.0029(11) 0.0131(11) -0.0017(11)
C8A 0.0177(11) 0.0277(12) 0.0198(11) -0.0024(9) 0.0067(9) 0.0003(9)
C8 0.0247(13) 0.0287(13) 0.0274(13) 0.0034(10) 0.0083(11) 0.0001(10)
C9 0.0251(13) 0.0268(12) 0.0215(12) -0.0001(9) 0.0113(10) -0.0014(9)
C10 0.0221(12) 0.0199(11) 0.0237(12) -0.0006(8) 0.0123(10) -0.0022(8)

loop_
_atom_type_symbol
_atom_type_description
_atom_type_scat_dispersion_real
_atom_type_scat_dispersion_imag
_atom_type_scat_source
C C 0.0033 0.0016 'International Tables Vol C Tables 4.2.6.8 and 6.1.1.4'
H H 0.0000 0.0000 'International Tables Vol C Tables 4.2.6.8 and 6.1.1.4'
Cl Cl 0.1484 0.1585 'International Tables Vol C Tables 4.2.6.8 and 6.1.1.4'
N N 0.0061 0.0033 'International Tables Vol C Tables 4.2.6.8 and 6.1.1.4'
O O 0.0106 0.0060 'International Tables Vol C Tables 4.2.6.8 and 6.1.1.4'

loop_
_geom_angle_atom_site_label_1
_geom_angle_atom_site_label_2
_geom_angle_atom_site_label_3
_geom_angle
_geom_angle_site_symmetry_1
_geom_angle_site_symmetry_3
_geom_angle_publ_flag
C1 N2 H2 119.2 . . ?
C1 N2 C3 121.6(2) . . ?
C3 N2 H2 119.2 . . ?
N2 C1 H1 119.4 . . ?
N2 C1 C8A 121.2(2) . . ?
C8A C1 H1 119.4 . . ?
N2 C3 H3 119.5 . . ?
C4 C3 N2 120.9(2) . . ?
C4 C3 H3 119.5 . . ?
C4 C4A C8A 118.1(2) . . ?
C5 C4A C4 123.6(2) . . ?
C5 C4A C8A 118.4(2) . . ?
C3 C4 C4A 120.0(2) . . ?
C3 C4 H4 120.0 . . ?
C4A C4 H4 120.0 . . ?
C4A C5 H5 120.1 . . ?
C6 C5 C4A 119.9(2) . . ?
C6 C5 H5 120.1 . . ?
C5 C6 H6 119.4 . . ?
C5 C6 C7 121.3(3) . . ?
C7 C6 H6 119.4 . . ?
C6 C7 H7 119.6 . . ?
C8 C7 C6 120.7(3) . . ?
C8 C7 H7 119.6 . . ?
C1 C8A C4A 118.2(2) . . ?
C1 C8A C8 121.1(2) . . ?
C8 C8A C4A 120.7(2) . . ?
C7 C8 C8A 119.0(2) . . ?
C7 C8 H8 120.5 . . ?
C8A C8 H8 120.5 . . ?
O1 C9 C10 113.7(2) . . ?
O2 C9 O1 129.0(2) . . ?
O2 C9 C10 117.3(2) . . ?
Cl1 C10 Cl2 108.35(12) . . ?
Cl1 C10 Cl3 107.83(13) . . ?
Cl3 C10 Cl2 108.59(12) . . ?
C9 C10 Cl1 112.75(16) . . ?
C9 C10 Cl2 108.00(16) . . ?
C9 C10 Cl3 111.22(16) . . ?

loop_
_geom_bond_atom_site_label_1
_geom_bond_atom_site_label_2
_geom_bond_distance
_geom_bond_site_symmetry_2
_geom_bond_publ_flag
Cl1 C10 1.763(2) . ?
Cl2 C10 1.784(2) . ?
Cl3 C10 1.772(2) . ?
O1 C9 1.256(3) . ?
O2 C9 1.222(3) . ?
N2 H2 1.0400 . ?
N2 C1 1.324(3) . ?
N2 C3 1.361(3) . ?
C1 H1 0.9500 . ?
C1 C8A 1.397(3) . ?
C3 H3 0.9500 . ?
C3 C4 1.350(4) . ?
C4A C4 1.416(4) . ?
C4A C5 1.413(4) . ?
C4A C8A 1.422(3) . ?
C4 H4 0.9500 . ?
C5 H5 0.9500 . ?
C5 C6 1.370(4) . ?
C6 H6 0.9500 . ?
C6 C7 1.410(4) . ?
C7 H7 0.9500 . ?
C7 C8 1.364(4) . ?
C8A C8 1.417(3) . ?
C8 H8 0.9500 . ?
C9 C10 1.570(3) . ?
